data_7015248
loop_
_publ_author_name
'Silversides, Jon D.'
'Smith, Rachel'
'Archibald, Stephen J.'

_publ_section_title
;
 Challenges in chelating positron emitting copper isotopes: tailored
 synthesis of unsymmetric chelators to form ultra stable complexes.
;
_journal_issue 23
_journal_name_full 'Dalton transactions (Cambridge, England : 2003)'
_journal_page_first 6289
_journal_page_last 6297
_journal_paper_doi 10.1039/c0dt01395a
_journal_volume 40
_journal_year 2011
_chemical_formula_sum 'C20.5 H38 Cl2 N4 O8.5'
_chemical_formula_weight 547.45
_chemical_name_systematic
;
?
;
_space_group_IT_number 14
_symmetry_cell_setting monoclinic
_symmetry_space_group_name_Hall '-P 2ybc'
_symmetry_space_group_name_H-M 'P 1 21/c 1'
_atom_sites_solution_hydrogens geom
_atom_sites_solution_primary direct
_atom_sites_solution_secondary difmap
_audit_creation_method SHELXL-97
_cell_angle_alpha 90.00
_cell_angle_beta 101.430(10)
_cell_angle_gamma 90.00
_cell_formula_units_Z 4
_cell_length_a 17.4472(18)
_cell_length_b 11.3606(12)
_cell_length_c 15.194(2)
_cell_measurement_reflns_used 13382
_cell_measurement_temperature 150(2)
_cell_measurement_theta_max 30.97
_cell_measurement_theta_min 2.38
_cell_volume 2951.9(6)
_computing_cell_refinement X-AREA
_computing_data_collection 'X-AREA (Stoe & Cie, 2002)'
_computing_data_reduction 'X-RED (Stoe & Cie, 2002)'
_computing_molecular_graphics 'ORTEP III (Farrugia, 1997)'
_computing_publication_material 'WinGX (Farrugia, 1999)'
_computing_structure_refinement 'SHELXL-97 (Sheldrick, 1997)'
_computing_structure_solution 'SHELXS-97 (Sheldrick, 1997)'
_diffrn_ambient_temperature 150(2)
_diffrn_measured_fraction_theta_full 0.999
_diffrn_measured_fraction_theta_max 0.987
_diffrn_measurement_device_type 'Stoe IPDS-II image plate'
_diffrn_measurement_method '\w scans, 136 frames at 2\% intervals, exposure time 3 minutes'
_diffrn_radiation_monochromator graphite
_diffrn_radiation_source 'fine-focus sealed tube'
_diffrn_radiation_type MoK\a
_diffrn_radiation_wavelength 0.71073
_diffrn_reflns_av_R_equivalents 0.1142
_diffrn_reflns_av_sigmaI/netI 0.1488
_diffrn_reflns_limit_h_max 27
_diffrn_reflns_limit_h_min -27
_diffrn_reflns_limit_k_max 18
_diffrn_reflns_limit_k_min -16
_diffrn_reflns_limit_l_max 24
_diffrn_reflns_limit_l_min -17
_diffrn_reflns_number 62025
_diffrn_reflns_theta_full 25.00
_diffrn_reflns_theta_max 34.84
_diffrn_reflns_theta_min 2.38
_exptl_absorpt_coefficient_mu 0.267
_exptl_absorpt_correction_type none
_exptl_crystal_colour colourless
_exptl_crystal_density_diffrn 1.232
_exptl_crystal_density_method 'not measured'
_exptl_crystal_description block
_exptl_crystal_F_000 1164
_exptl_crystal_size_max 0.25
_exptl_crystal_size_mid 0.2
_exptl_crystal_size_min 0.15
_refine_diff_density_max 1.612
_refine_diff_density_min -0.536
_refine_diff_density_rms 0.159
_refine_ls_extinction_coef 0.011(2)
_refine_ls_extinction_expression Fc^*^=kFc[1+0.001xFc^2^\l^3^/sin(2\q)]^-1/4^
_refine_ls_extinction_method SHELXL
_refine_ls_goodness_of_fit_ref 0.990
_refine_ls_hydrogen_treatment mixed
_refine_ls_matrix_type full
_refine_ls_number_parameters 332
_refine_ls_number_reflns 12678
_refine_ls_number_restraints 3
_refine_ls_restrained_S_all 0.991
_refine_ls_R_factor_all 0.2549
_refine_ls_R_factor_gt 0.1161
_refine_ls_shift/su_max 0.000
_refine_ls_shift/su_mean 0.000
_refine_ls_structure_factor_coef Fsqd
_refine_ls_weighting_details 'calc w=1/[\s^2^(Fo^2^)+(0.1659P)^2^+0.0000P] where P=(Fo^2^+2Fc^2^)/3'
_refine_ls_weighting_scheme calc
_refine_ls_wR_factor_gt 0.3265
_refine_ls_wR_factor_ref 0.3692
_reflns_number_gt 3475
_reflns_number_total 12678
_reflns_threshold_expression >2sigma(I)
_cod_data_source_file c0dt01395a.txt
_cod_data_source_block sja51_06
_cod_original_sg_symbol_H-M P21/c
_cod_original_formula_sum 'C20.50 H38 Cl2 N4 O8.50'
_cod_database_code 7015248

loop_
_symmetry_equiv_pos_as_xyz
'x, y, z'
'-x, y+1/2, -z+1/2'
'-x, -y, -z'
'x, -y-1/2, z-1/2'

loop_
_atom_site_label
_atom_site_type_symbol
_atom_site_fract_x
_atom_site_fract_y
_atom_site_fract_z
_atom_site_U_iso_or_equiv
_atom_site_adp_type
_atom_site_occupancy
_atom_site_symmetry_multiplicity
_atom_site_calc_flag
_atom_site_refinement_flags
_atom_site_disorder_assembly
_atom_site_disorder_group
C1 C 0.3135(2) 0.5907(4) 0.5602(3) 0.0454(9) Uani 1 1 d . . .
H1A H 0.3333 0.6141 0.6234 0.054 Uiso 1 1 calc R . .
H1B H 0.3454 0.5234 0.5467 0.054 Uiso 1 1 calc R . .
C2 C 0.2294(3) 0.5522(4) 0.5493(3) 0.0504(10) Uani 1 1 d . . .
H2A H 0.2133 0.5150 0.4895 0.060 Uiso 1 1 calc R . .
H2B H 0.2260 0.4915 0.5950 0.060 Uiso 1 1 calc R . .
C3 C 0.0948(3) 0.5961(5) 0.5359(3) 0.0618(13) Uani 1 1 d . . .
H3A H 0.0870 0.5441 0.5857 0.074 Uiso 1 1 calc R . .
H3B H 0.0899 0.5472 0.4811 0.074 Uiso 1 1 calc R . .
C4 C 0.0298(3) 0.6915(6) 0.5204(4) 0.0714(16) Uani 1 1 d . . .
H4A H -0.0218 0.6522 0.5099 0.086 Uiso 1 1 calc R . .
H4B H 0.0344 0.7397 0.5755 0.086 Uiso 1 1 calc R . .
C5 C 0.0336(2) 0.7717(5) 0.4419(3) 0.0618(13) Uani 1 1 d . . .
H5A H 0.0242 0.7250 0.3858 0.074 Uiso 1 1 calc R . .
H5B H -0.0081 0.8317 0.4368 0.074 Uiso 1 1 calc R . .
C6 C 0.1212(3) 0.9255(5) 0.5229(3) 0.0548(11) Uani 1 1 d . . .
H6A H 0.1017 0.8958 0.5757 0.066 Uiso 1 1 calc R . .
H6B H 0.0890 0.9945 0.4990 0.066 Uiso 1 1 calc R . .
C7 C 0.2056(3) 0.9639(4) 0.5526(3) 0.0552(11) Uani 1 1 d . . .
H7A H 0.2221 1.0051 0.5020 0.066 Uiso 1 1 calc R . .
H7B H 0.2088 1.0210 0.6024 0.066 Uiso 1 1 calc R . .
C8 C 0.3406(2) 0.9178(4) 0.6009(3) 0.0490(10) Uani 1 1 d . . .
H8A H 0.3476 0.9651 0.6567 0.059 Uiso 1 1 calc R . .
H8B H 0.3460 0.9715 0.5512 0.059 Uiso 1 1 calc R . .
C9 C 0.4053(2) 0.8240(4) 0.6112(3) 0.0481(10) Uani 1 1 d . . .
H9A H 0.4569 0.8635 0.6258 0.058 Uiso 1 1 calc R . .
H9B H 0.4008 0.7718 0.6620 0.058 Uiso 1 1 calc R . .
C10 C 0.4017(2) 0.7502(4) 0.5279(3) 0.0448(9) Uani 1 1 d . . .
H10A H 0.4432 0.6894 0.5395 0.054 Uiso 1 1 calc R . .
H10B H 0.4117 0.8007 0.4783 0.054 Uiso 1 1 calc R . .
C11 C 0.1874(2) 0.7024(4) 0.6474(3) 0.0506(10) Uani 1 1 d . . .
H11A H 0.2063 0.6410 0.6927 0.061 Uiso 1 1 calc R . .
H11B H 0.1365 0.7306 0.6584 0.061 Uiso 1 1 calc R . .
C12 C 0.2452(2) 0.8056(4) 0.6635(3) 0.0491(10) Uani 1 1 d . . .
H12A H 0.2250 0.8644 0.7013 0.059 Uiso 1 1 calc R . .
H12B H 0.2955 0.7760 0.6983 0.059 Uiso 1 1 calc R . .
C13 C 0.3030(2) 0.6625(4) 0.4010(2) 0.0373(8) Uani 1 1 d . . .
H13A H 0.2476 0.6378 0.3856 0.045 Uiso 1 1 calc R . .
H13B H 0.3085 0.7349 0.3666 0.045 Uiso 1 1 calc R . .
C14 C 0.3527(2) 0.5674(4) 0.3719(3) 0.0411(9) Uani 1 1 d . . .
C15 C 0.4259(2) 0.5945(4) 0.3534(3) 0.0479(10) Uani 1 1 d . . .
H15 H 0.4457 0.6724 0.3621 0.058 Uiso 1 1 calc R . .
C16 C 0.4695(3) 0.5084(6) 0.3225(3) 0.0638(14) Uani 1 1 d . . .
H16 H 0.5194 0.5271 0.3103 0.077 Uiso 1 1 calc R . .
C17 C 0.4415(3) 0.3976(5) 0.3093(3) 0.0672(15) Uani 1 1 d . . .
H17 H 0.4720 0.3387 0.2881 0.081 Uiso 1 1 calc R . .
C18 C 0.3685(4) 0.3692(5) 0.3267(4) 0.0677(14) Uani 1 1 d . . .
H18 H 0.3488 0.2912 0.3174 0.081 Uiso 1 1 calc R . .
C19 C 0.3250(3) 0.4549(4) 0.3575(3) 0.0518(11) Uani 1 1 d . . .
H19 H 0.2748 0.4359 0.3690 0.062 Uiso 1 1 calc R . .
C20 C 0.1247(3) 0.8778(5) 0.3646(3) 0.0636(13) Uani 1 1 d . . .
H20A H 0.1179 0.8138 0.3205 0.095 Uiso 1 1 calc R . .
H20B H 0.1779 0.9091 0.3722 0.095 Uiso 1 1 calc R . .
H20C H 0.0870 0.9406 0.3435 0.095 Uiso 1 1 calc R . .
N1 N 0.32308(17) 0.6911(3) 0.5001(2) 0.0383(7) Uani 1 1 d D . .
H21 H 0.287(2) 0.747(3) 0.507(3) 0.057 Uiso 1 1 d D . .
N2 N 0.17379(19) 0.6463(4) 0.5574(2) 0.0485(9) Uani 1 1 d . . .
N3 N 0.11134(19) 0.8318(4) 0.4528(2) 0.0509(9) Uani 1 1 d D . .
H22 H 0.147(3) 0.771(4) 0.475(4) 0.076 Uiso 1 1 d D . .
N4 N 0.26099(18) 0.8667(3) 0.5826(2) 0.0411(7) Uani 1 1 d . . .
Cl1 Cl 0.37006(7) 0.98848(10) 0.32823(7) 0.0514(3) Uani 1 1 d . . .
Cl2 Cl -0.06578(7) 1.02917(13) 0.23504(9) 0.0644(4) Uani 1 1 d . . .
O1 O 0.3576(4) 1.0694(4) 0.2580(4) 0.1138(19) Uani 1 1 d . . .
O2 O 0.4256(4) 1.0358(7) 0.3967(4) 0.150(3) Uani 1 1 d . . .
O3 O 0.3944(3) 0.8818(3) 0.2941(3) 0.0897(14) Uani 1 1 d . . .
O4 O 0.3042(3) 0.9641(5) 0.3653(4) 0.1044(16) Uani 1 1 d . . .
O5 O -0.0091(3) 0.9931(6) 0.1914(3) 0.121(2) Uani 1 1 d . . .
O6 O -0.0815(4) 0.9510(5) 0.3002(3) 0.1178(19) Uani 1 1 d . . .
O7 O -0.0303(4) 1.1269(7) 0.2922(5) 0.150(3) Uani 1 1 d . . .
O8 O -0.1278(3) 1.0802(6) 0.1818(4) 0.125(2) Uani 1 1 d . . .
O9 O 0.3798(5) 1.2473(7) 0.5650(7) 0.094(3) Uani 0.50 1 d PD . .
C21 C 0.2995(7) 1.2568(13) 0.5461(16) 0.135(8) Uani 0.50 1 d PD . .

loop_
_atom_site_aniso_label
_atom_site_aniso_U_11
_atom_site_aniso_U_22
_atom_site_aniso_U_33
_atom_site_aniso_U_23
_atom_site_aniso_U_13
_atom_site_aniso_U_12
C1 0.057(2) 0.045(2) 0.036(2) 0.0048(18) 0.0128(17) 0.0046(18)
C2 0.061(2) 0.045(2) 0.048(2) 0.005(2) 0.019(2) -0.0039(19)
C3 0.058(3) 0.083(4) 0.050(3) -0.005(3) 0.022(2) -0.025(2)
C4 0.043(2) 0.117(5) 0.059(3) -0.015(3) 0.022(2) -0.017(3)
C5 0.041(2) 0.089(4) 0.055(3) -0.011(3) 0.0086(19) 0.000(2)
C6 0.051(2) 0.063(3) 0.051(3) -0.009(2) 0.0109(19) 0.014(2)
C7 0.057(2) 0.056(3) 0.052(3) -0.010(2) 0.008(2) 0.013(2)
C8 0.052(2) 0.050(2) 0.045(2) -0.008(2) 0.0084(18) -0.0070(19)
C9 0.0426(19) 0.056(3) 0.044(2) -0.006(2) 0.0056(17) -0.0023(18)
C10 0.0392(18) 0.053(2) 0.042(2) 0.0012(19) 0.0073(16) 0.0034(16)
C11 0.050(2) 0.069(3) 0.035(2) 0.000(2) 0.0162(17) -0.001(2)
C12 0.049(2) 0.066(3) 0.033(2) -0.007(2) 0.0099(17) 0.004(2)
C13 0.0394(17) 0.043(2) 0.0299(18) 0.0015(16) 0.0074(14) 0.0077(15)
C14 0.0441(19) 0.050(2) 0.0292(18) 0.0007(17) 0.0076(15) 0.0096(17)
C15 0.0423(19) 0.062(3) 0.039(2) 0.000(2) 0.0065(16) 0.0089(18)
C16 0.046(2) 0.100(4) 0.044(2) -0.006(3) 0.0052(19) 0.028(3)
C17 0.072(3) 0.081(4) 0.045(3) -0.011(3) 0.001(2) 0.040(3)
C18 0.100(4) 0.052(3) 0.049(3) -0.004(2) 0.011(3) 0.020(3)
C19 0.070(3) 0.045(2) 0.043(2) 0.003(2) 0.016(2) 0.007(2)
C20 0.060(3) 0.089(4) 0.043(3) 0.001(3) 0.013(2) 0.004(3)
N1 0.0378(14) 0.0427(18) 0.0349(17) 0.0026(14) 0.0086(12) 0.0030(13)
N2 0.0458(17) 0.065(2) 0.0380(18) -0.0048(17) 0.0167(14) -0.0132(16)
N3 0.0406(17) 0.075(3) 0.0385(19) -0.0035(18) 0.0106(14) 0.0064(16)
N4 0.0414(15) 0.0465(19) 0.0354(17) -0.0058(15) 0.0078(13) 0.0016(14)
Cl1 0.0627(6) 0.0511(6) 0.0441(6) -0.0052(5) 0.0195(5) -0.0146(5)
Cl2 0.0511(6) 0.0895(10) 0.0544(7) 0.0129(7) 0.0148(5) 0.0246(6)
O1 0.198(6) 0.068(3) 0.094(4) 0.033(3) 0.074(4) 0.045(3)
O2 0.134(5) 0.218(7) 0.091(4) -0.041(4) 0.009(3) -0.108(5)
O3 0.139(4) 0.056(2) 0.090(3) 0.004(2) 0.060(3) 0.006(2)
O4 0.085(3) 0.118(4) 0.125(4) 0.018(3) 0.057(3) 0.000(3)
O5 0.089(3) 0.219(6) 0.059(2) 0.010(3) 0.027(2) 0.090(4)
O6 0.185(5) 0.113(4) 0.071(3) 0.017(3) 0.064(3) 0.040(4)
O7 0.123(4) 0.194(7) 0.144(5) -0.094(5) 0.053(4) -0.057(4)
O8 0.074(3) 0.207(6) 0.100(4) 0.057(4) 0.029(3) 0.075(3)
O9 0.106(6) 0.051(4) 0.123(8) 0.009(5) 0.021(6) 0.000(4)
C21 0.059(7) 0.085(9) 0.25(2) 0.075(12) 0.020(9) -0.027(6)

loop_
_atom_type_symbol
_atom_type_description
_atom_type_scat_dispersion_real
_atom_type_scat_dispersion_imag
_atom_type_scat_source
C C 0.0033 0.0016 'International Tables Vol C Tables 4.2.6.8 and 6.1.1.4'
N N 0.0061 0.0033 'International Tables Vol C Tables 4.2.6.8 and 6.1.1.4'
H H 0.0000 0.0000 'International Tables Vol C Tables 4.2.6.8 and 6.1.1.4'
Cl Cl 0.1484 0.1585 'International Tables Vol C Tables 4.2.6.8 and 6.1.1.4'
O O 0.0106 0.0060 'International Tables Vol C Tables 4.2.6.8 and 6.1.1.4'

loop_
_geom_angle_atom_site_label_1
_geom_angle_atom_site_label_2
_geom_angle_atom_site_label_3
_geom_angle
_geom_angle_site_symmetry_1
_geom_angle_site_symmetry_3
_geom_angle_publ_flag
N1 C1 C2 112.3(3) . . ?
N2 C2 C1 115.2(4) . . ?
N2 C3 C4 112.8(4) . . ?
C5 C4 C3 113.3(4) . . ?
N3 C5 C4 111.6(4) . . ?
N3 C6 C7 112.6(3) . . ?
N4 C7 C6 114.4(4) . . ?
N4 C8 C9 112.9(4) . . ?
C10 C9 C8 113.1(4) . . ?
C9 C10 N1 111.5(3) . . ?
N2 C11 C12 117.1(3) . . ?
N4 C12 C11 116.7(3) . . ?
C14 C13 N1 114.4(3) . . ?
C19 C14 C15 118.8(4) . . ?
C19 C14 C13 120.8(4) . . ?
C15 C14 C13 120.2(4) . . ?
C16 C15 C14 120.1(5) . . ?
C17 C16 C15 120.3(5) . . ?
C16 C17 C18 120.4(5) . . ?
C19 C18 C17 119.3(5) . . ?
C14 C19 C18 121.1(5) . . ?
C1 N1 C10 112.0(3) . . ?
C1 N1 C13 114.4(3) . . ?
C10 N1 C13 113.1(3) . . ?
C2 N2 C3 107.8(4) . . ?
C2 N2 C11 113.8(4) . . ?
C3 N2 C11 110.1(3) . . ?
C6 N3 C5 112.1(3) . . ?
C6 N3 C20 111.9(4) . . ?
C5 N3 C20 111.0(4) . . ?
C7 N4 C8 107.2(3) . . ?
C7 N4 C12 112.8(3) . . ?
C8 N4 C12 110.4(3) . . ?
O2 Cl1 O1 107.4(4) . . ?
O2 Cl1 O4 106.4(4) . . ?
O1 Cl1 O4 114.9(3) . . ?
O2 Cl1 O3 113.1(4) . . ?
O1 Cl1 O3 107.3(3) . . ?
O4 Cl1 O3 107.9(3) . . ?
O8 Cl2 O5 114.4(3) . . ?
O8 Cl2 O6 116.9(4) . . ?
O5 Cl2 O6 114.7(3) . . ?
O8 Cl2 O7 102.9(5) . . ?
O5 Cl2 O7 104.7(4) . . ?
O6 Cl2 O7 100.4(4) . . ?

loop_
_geom_bond_atom_site_label_1
_geom_bond_atom_site_label_2
_geom_bond_distance
_geom_bond_site_symmetry_2
_geom_bond_publ_flag
C1 N1 1.491(5) . ?
C1 C2 1.508(6) . ?
C2 N2 1.465(6) . ?
C3 N2 1.468(5) . ?
C3 C4 1.551(8) . ?
C4 C5 1.513(8) . ?
C5 N3 1.498(6) . ?
C6 N3 1.492(6) . ?
C6 C7 1.518(6) . ?
C7 N4 1.479(6) . ?
C8 N4 1.481(5) . ?
C8 C9 1.538(6) . ?
C9 C10 1.508(6) . ?
C10 N1 1.510(5) . ?
C11 N2 1.484(5) . ?
C11 C12 1.533(6) . ?
C12 N4 1.485(5) . ?
C13 C14 1.505(5) . ?
C13 N1 1.512(5) . ?
C14 C19 1.368(6) . ?
C14 C15 1.397(6) . ?
C15 C16 1.377(6) . ?
C16 C17 1.350(8) . ?
C17 C18 1.391(8) . ?
C18 C19 1.373(7) . ?
C20 N3 1.498(6) . ?
Cl1 O2 1.383(5) . ?
Cl1 O1 1.393(5) . ?
Cl1 O4 1.404(4) . ?
Cl1 O3 1.416(4) . ?
Cl2 O8 1.347(4) . ?
Cl2 O5 1.359(4) . ?
Cl2 O6 1.398(5) . ?
Cl2 O7 1.469(6) . ?
O9 C21 1.378(12) . ?

loop_
_geom_torsion_atom_site_label_1
_geom_torsion_atom_site_label_2
_geom_torsion_atom_site_label_3
_geom_torsion_atom_site_label_4
_geom_torsion
_geom_torsion_site_symmetry_1
_geom_torsion_site_symmetry_2
_geom_torsion_site_symmetry_3
_geom_torsion_site_symmetry_4
_geom_torsion_publ_flag
N1 C1 C2 N2 -52.3(5) . . . . ?
N2 C3 C4 C5 62.0(6) . . . . ?
C3 C4 C5 N3 -57.3(6) . . . . ?
N3 C6 C7 N4 -53.8(6) . . . . ?
N4 C8 C9 C10 61.0(5) . . . . ?
C8 C9 C10 N1 -56.5(5) . . . . ?
N2 C11 C12 N4 20.6(6) . . . . ?
N1 C13 C14 C19 101.3(4) . . . . ?
N1 C13 C14 C15 -83.0(5) . . . . ?
C19 C14 C15 C16 -1.0(6) . . . . ?
C13 C14 C15 C16 -176.7(4) . . . . ?
C14 C15 C16 C17 0.4(7) . . . . ?
C15 C16 C17 C18 0.1(8) . . . . ?
C16 C17 C18 C19 -0.1(8) . . . . ?
C15 C14 C19 C18 1.0(7) . . . . ?
C13 C14 C19 C18 176.8(4) . . . . ?
C17 C18 C19 C14 -0.5(7) . . . . ?
C2 C1 N1 C10 164.6(3) . . . . ?
C2 C1 N1 C13 -65.0(4) . . . . ?
C9 C10 N1 C1 -74.3(4) . . . . ?
C9 C10 N1 C13 154.7(3) . . . . ?
C14 C13 N1 C1 -61.2(4) . . . . ?
C14 C13 N1 C10 68.6(4) . . . . ?
C1 C2 N2 C3 174.2(4) . . . . ?
C1 C2 N2 C11 -63.3(5) . . . . ?
C4 C3 N2 C2 -166.7(4) . . . . ?
C4 C3 N2 C11 68.6(5) . . . . ?
C12 C11 N2 C2 87.4(5) . . . . ?
C12 C11 N2 C3 -151.5(4) . . . . ?
C7 C6 N3 C5 164.5(4) . . . . ?
C7 C6 N3 C20 -70.0(5) . . . . ?
C4 C5 N3 C6 -72.8(5) . . . . ?
C4 C5 N3 C20 161.2(4) . . . . ?
C6 C7 N4 C8 174.9(4) . . . . ?
C6 C7 N4 C12 -63.3(5) . . . . ?
C9 C8 N4 C7 -166.5(4) . . . . ?
C9 C8 N4 C12 70.3(4) . . . . ?
C11 C12 N4 C7 88.6(5) . . . . ?
C11 C12 N4 C8 -151.5(4) . . . . ?
